data_3500167
loop_
_publ_author_name
'Junhui Luo'
'Guodong Li'

_publ_section_title
;
 FeN supercell for GSFE calculations with the (001) slip plane
;
_journal_name_full 'Personal communication to COD'
_journal_year 2026
_chemical_formula_iupac 'N8 Fe8'
_chemical_formula_moiety 'N8 Fe8'
_chemical_formula_sum 'Fe8 N8'
_chemical_formula_weight 558.816
_space_group_crystal_system tetragonal
_space_group_IT_number 1
_space_group_name_Hall 'P 1'
_space_group_name_H-M_alt 'P 1'
_symmetry_space_group_name_Hall 'P 1'
_symmetry_space_group_name_H-M 'P 1'
_cell_angle_alpha 90.0000
_cell_angle_beta 90.0000
_cell_angle_gamma 90.0000
_cell_formula_units_Z 1
_cell_length_a 4.2331
_cell_length_b 4.2331
_cell_length_c 8.4662
_cell_volume 151.707
_diffrn_measurement_device_type EDIT-ENTRY
_exptl_crystal_density_diffrn 6.1166
_exptl_crystal_density_method calculated
_exptl_crystal_description EDIT-ENTRY
_cod_data_source_file slipplane_001_.cif
_cod_data_source_block I
_cod_depositor_comments 'Add _publ_section_title'
_cod_original_cell_volume 151.7070
_cod_original_formula_sum 'N8 Fe8'
_cod_database_code 3500167

loop_
_space_group_symop_operation_xyz
+x,+y,+z

loop_
_atom_site_label
_atom_site_type_symbol
_atom_site_fract_x
_atom_site_fract_y
_atom_site_fract_z
N1 N 0.750000 0.250000 0.125000
N2 N 0.750000 0.750000 0.375000
N3 N 0.250000 0.250000 0.375000
N4 N 0.250000 0.750000 0.125000
N5 N 0.750000 0.250000 0.625000
N6 N 0.750000 0.750000 0.875000
N7 N 0.250000 0.250000 0.875000
N8 N 0.250000 0.750000 0.625000
Fe1 Fe 0.000000 0.000000 0.000000
Fe2 Fe 0.000000 0.500000 0.250000
Fe3 Fe 0.500000 0.000000 0.250000
Fe4 Fe 0.500000 0.500000 0.000000
Fe5 Fe 0.000000 0.000000 0.500000
Fe6 Fe 0.000000 0.500000 0.750000
Fe7 Fe 0.500000 0.000000 0.750000
Fe8 Fe 0.500000 0.500000 0.500000
